data_4128515
loop_
_publ_author_name
'Xing, Qi'
'Chan, Chun-Ming'
'Yeung, Yiu-Wai'
'Yu, Wing-Yiu'

_publ_section_title
;
 Ruthenium(II)-Catalyzed Enantioselective \g-Lactams Formation by
 Intramolecular C-H Amidation of 1,4,2-Dioxazol-5-ones.
;
_journal_issue 9
_journal_name_full 'Journal of the American Chemical Society'
_journal_page_first 3849
_journal_page_last 3853
_journal_paper_doi 10.1021/jacs.9b00535
_journal_volume 141
_journal_year 2019
_chemical_absolute_configuration ad
_chemical_formula_moiety 'C11 H11 N O'
_chemical_formula_sum 'C11 H11 N O'
_chemical_formula_weight 173.21
_space_group_crystal_system orthorhombic
_space_group_IT_number 19
_space_group_name_Hall 'P 2ac 2ab'
_space_group_name_H-M_alt 'P 21 21 21'
_atom_sites_solution_hydrogens geom
_atom_sites_solution_primary dual
_audit_creation_date 2018-11-07
_audit_creation_method
;
Olex2 1.2
(compiled 2018.05.29 svn.r3508 for OlexSys, GUI svn.r5506)
;
_cell_angle_alpha 90
_cell_angle_beta 90
_cell_angle_gamma 90
_cell_formula_units_Z 4
_cell_length_a 5.41264(14)
_cell_length_b 5.94200(14)
_cell_length_c 26.9046(6)
_cell_measurement_reflns_used 4645
_cell_measurement_temperature 100.00(10)
_cell_measurement_theta_max 73.2810
_cell_measurement_theta_min 4.9730
_cell_volume 865.30(4)
_computing_cell_refinement 'CrysAlisPro 1.171.38.43f (Rigaku OD, 2015)'
_computing_data_collection 'CrysAlisPro 1.171.38.43f (Rigaku OD, 2015)'
_computing_data_reduction 'CrysAlisPro 1.171.38.43f (Rigaku OD, 2015)'
_computing_molecular_graphics 'Olex2 (Dolomanov et al., 2009)'
_computing_publication_material 'Olex2 (Dolomanov et al., 2009)'
_computing_structure_refinement 'ShelXL (Sheldrick, 2015)'
_computing_structure_solution 'ShelXT (Sheldrick, 2015)'
_diffrn_ambient_environment N~2~
_diffrn_ambient_temperature 100.00(10)
_diffrn_detector 'CCD plate'
_diffrn_detector_area_resol_mean 5.2684
_diffrn_detector_type AtlasS2
_diffrn_measured_fraction_theta_full 0.999
_diffrn_measured_fraction_theta_max 0.990
_diffrn_measurement_details
;
List of Runs (angles in degrees, time in seconds):

  # Type    Start    End  Width  t~exp~   \w     \q     \k     \f   Frames
--------------------------------------------------------------------------
  1  \w     27.00 109.00   1.00    1.00    --   41.11  57.00   0.00   82
  2  \w    128.00 154.00   1.00    1.00    --  106.95 125.00   0.00   26
  3  \w    142.00 174.00   1.00    1.00    --  106.95 125.00 120.00   32
  4  \w     99.00 158.00   1.00    1.00    --  106.95  30.00 120.00   59
  5  \w     82.00 177.00   1.00    1.00    --  106.95  30.00  30.00   95
  6  \w     58.00 108.00   1.00    1.00    --  106.95 -95.00-150.00   50
  7  \w     57.00 126.00   1.00    1.00    --  106.95 -77.00-120.00   69
  8  \w     37.00 111.00   1.00    1.00    --  106.95 -30.00 -30.00   74
  9  \w     42.00  81.00   1.00    1.00    --  106.95 -95.00  60.00   39
 10  \w     41.00 130.00   1.00    1.00    --  106.95 -45.00  90.00   89
 11  \w     48.00 119.00   1.00    1.00    --  106.95-125.00 150.00   71
 12  \w     14.00 112.00   1.00    1.00    --   41.11  57.00 -90.00   98
 13  \w     31.00 126.00   1.00    1.00    --  106.95 -30.00-150.00   95
 14  \w     25.00  60.00   1.00    1.00    --   41.11-125.00-150.00   35
 15  \w   -100.00 -73.00   1.00    1.00    --  -41.11-140.00  47.00   27
 16  \w    -92.00  -2.00   1.00    1.00    --  -41.11 125.00  30.00   90
;
_diffrn_measurement_device 'four-circle diffractometer'
_diffrn_measurement_device_type 'SuperNova, Dual, Cu at zero, AtlasS2'
_diffrn_measurement_method '\w scans'
_diffrn_orient_matrix_type 'CrysAlisPro convention (1999,Acta A55,543-557)'
_diffrn_orient_matrix_UB_11 0.2353857000
_diffrn_orient_matrix_UB_12 -0.1336828000
_diffrn_orient_matrix_UB_13 0.0128229000
_diffrn_orient_matrix_UB_21 -0.0482015000
_diffrn_orient_matrix_UB_22 0.0388867000
_diffrn_orient_matrix_UB_23 0.0557900000
_diffrn_orient_matrix_UB_31 -0.1524952000
_diffrn_orient_matrix_UB_32 -0.2186500000
_diffrn_orient_matrix_UB_33 0.0020409000
_diffrn_radiation_monochromator mirror
_diffrn_radiation_probe x-ray
_diffrn_radiation_type CuK\a
_diffrn_radiation_wavelength 1.54184
_diffrn_reflns_av_R_equivalents 0.0252
_diffrn_reflns_av_unetI/netI 0.0205
_diffrn_reflns_Laue_measured_fraction_full 0.999
_diffrn_reflns_Laue_measured_fraction_max 0.990
_diffrn_reflns_limit_h_max 5
_diffrn_reflns_limit_h_min -6
_diffrn_reflns_limit_k_max 6
_diffrn_reflns_limit_k_min -7
_diffrn_reflns_limit_l_max 32
_diffrn_reflns_limit_l_min -32
_diffrn_reflns_number 5174
_diffrn_reflns_point_group_measured_fraction_full 0.999
_diffrn_reflns_point_group_measured_fraction_max 0.983
_diffrn_reflns_theta_full 67.684
_diffrn_reflns_theta_max 73.473
_diffrn_reflns_theta_min 6.581
_diffrn_source 'micro-focus sealed X-ray tube'
_diffrn_source_type 'SuperNova (Cu) X-ray Source'
_exptl_absorpt_coefficient_mu 0.681
_exptl_absorpt_correction_T_max 1.00000
_exptl_absorpt_correction_T_min 0.78049
_exptl_absorpt_correction_type multi-scan
_exptl_absorpt_process_details
;
CrysAlisPro 1.171.38.43f (Rigaku Oxford Diffraction, 2015)
Empirical absorption correction using spherical harmonics,
 implemented in SCALE3 ABSPACK scaling algorithm.
;
_exptl_crystal_colour colourless
_exptl_crystal_colour_primary colourless
_exptl_crystal_density_diffrn 1.330
_exptl_crystal_description block
_exptl_crystal_F_000 368
_exptl_crystal_size_max 0.14
_exptl_crystal_size_mid 0.13
_exptl_crystal_size_min 0.12
_refine_diff_density_max 0.187
_refine_diff_density_min -0.223
_refine_diff_density_rms 0.046
_refine_ls_abs_structure_details
;
 Flack x determined using 650 quotients [(I+)-(I-)]/[(I+)+(I-)]
 (Parsons, Flack and Wagner, Acta Cryst. B69 (2013) 249-259).
;
_refine_ls_abs_structure_Flack 0.00(11)
_refine_ls_extinction_coef 0.060(5)
_refine_ls_extinction_expression Fc^*^=kFc[1+0.001xFc^2^\l^3^/sin(2\q)]^-1/4^
_refine_ls_extinction_method 'SHELXL-2017/1 (Sheldrick 2017)'
_refine_ls_goodness_of_fit_ref 1.068
_refine_ls_hydrogen_treatment constr
_refine_ls_matrix_type full
_refine_ls_number_parameters 119
_refine_ls_number_reflns 1706
_refine_ls_number_restraints 0
_refine_ls_restrained_S_all 1.068
_refine_ls_R_factor_all 0.0360
_refine_ls_R_factor_gt 0.0358
_refine_ls_shift/su_max 0.000
_refine_ls_shift/su_mean 0.000
_refine_ls_structure_factor_coef Fsqd
_refine_ls_weighting_details 'w=1/[\s^2^(Fo^2^)+(0.0592P)^2^+0.2117P] where P=(Fo^2^+2Fc^2^)/3'
_refine_ls_weighting_scheme calc
_refine_ls_wR_factor_gt 0.0928
_refine_ls_wR_factor_ref 0.0930
_reflns_Friedel_coverage 0.625
_reflns_Friedel_fraction_full 0.998
_reflns_Friedel_fraction_max 0.972
_reflns_number_gt 1691
_reflns_number_total 1706
_reflns_threshold_expression 'I > 2\s(I)'
_cod_data_source_file ja9b00535_si_002.cif
_cod_data_source_block xq_1
_cod_database_code 4128515
_shelx_shelxl_version_number 2017/1
_shelx_space_group_comment
;
The symmetry employed for this shelxl refinement is uniquely defined
by the following loop, which should always be used as a source of
symmetry information in preference to the above space-group names.
They are only intended as comments.
;
_reflns_odcompleteness_completeness 99.80
_reflns_odcompleteness_iscentric 1
_reflns_odcompleteness_theta 66.97
_olex2_refinement_description
;
1. Fixed Uiso
 At 1.2 times of:
  All C(H) groups, All C(H,H) groups, All N(H) groups
2.a Ternary CH refined with riding coordinates:
 C8(H8), C9(H9)
2.b Secondary CH2 refined with riding coordinates:
 C11(H11A,H11B), C7(H7A,H7B)
2.c Aromatic/amide H refined with riding coordinates:
 N1(H1), C5(H5), C2(H2), C3(H3), C4(H4)
;
_olex2_date_sample_data_collection 2018-11-07
_olex2_submission_special_instructions 'No special instructions were received'
_oxdiff_exptl_absorpt_empirical_details
;
Empirical correction (ABSPACK) includes:
- Absorption correction using spherical harmonics
- Frame scaling
- Detector area scaling
;
_oxdiff_exptl_absorpt_empirical_full_max 1.599
_oxdiff_exptl_absorpt_empirical_full_min 0.660

loop_
_space_group_symop_operation_xyz
'x, y, z'
'-x+1/2, -y, z+1/2'
'-x, y+1/2, -z+1/2'
'x+1/2, -y+1/2, -z'

loop_
_atom_site_label
_atom_site_type_symbol
_atom_site_fract_x
_atom_site_fract_y
_atom_site_fract_z
_atom_site_U_iso_or_equiv
_atom_site_adp_type
_atom_site_occupancy
_atom_site_site_symmetry_order
_atom_site_calc_flag
_atom_site_refinement_flags_posn
O1 O -0.7151(3) 0.1024(2) -0.74014(4) 0.0213(3) Uani 1 1 d .
N1 N -0.7029(3) -0.2478(3) -0.70438(5) 0.0170(4) Uani 1 1 d .
H1 H -0.562261 -0.287660 -0.716387 0.020 Uiso 1 1 calc R
C1 C -0.7137(3) -0.4848(3) -0.62820(6) 0.0167(4) Uani 1 1 d .
C10 C -0.8025(3) -0.0457(3) -0.71308(6) 0.0165(4) Uani 1 1 d .
C8 C -1.0492(3) -0.2341(3) -0.65095(6) 0.0169(4) Uani 1 1 d .
H8 H -1.212944 -0.304407 -0.651960 0.020 Uiso 1 1 calc R
C11 C -1.0428(3) -0.0270(3) -0.68455(6) 0.0168(4) Uani 1 1 d .
H11A H -1.182746 -0.026603 -0.707084 0.020 Uiso 1 1 calc R
H11B H -1.046351 0.110018 -0.664953 0.020 Uiso 1 1 calc R
C9 C -0.8517(3) -0.3963(3) -0.67282(6) 0.0157(4) Uani 1 1 d .
H9 H -0.927531 -0.518173 -0.692032 0.019 Uiso 1 1 calc R
C6 C -0.7812(4) -0.3692(3) -0.58534(6) 0.0202(4) Uani 1 1 d .
C5 C -0.6740(4) -0.4232(4) -0.53992(7) 0.0272(5) Uani 1 1 d .
H5 H -0.718968 -0.345842 -0.511255 0.033 Uiso 1 1 calc R
C2 C -0.5398(4) -0.6561(3) -0.62622(7) 0.0216(4) Uani 1 1 d .
H2 H -0.495823 -0.734327 -0.654820 0.026 Uiso 1 1 calc R
C3 C -0.4322(4) -0.7088(3) -0.58061(8) 0.0262(5) Uani 1 1 d .
H3 H -0.314119 -0.822221 -0.578834 0.031 Uiso 1 1 calc R
C4 C -0.4995(4) -0.5936(4) -0.53784(7) 0.0286(5) Uani 1 1 d .
H4 H -0.427113 -0.630940 -0.507599 0.034 Uiso 1 1 calc R
C7 C -0.9701(4) -0.1905(3) -0.59642(6) 0.0248(5) Uani 1 1 d .
H7A H -0.898919 -0.041590 -0.592905 0.030 Uiso 1 1 calc R
H7B H -1.110439 -0.203437 -0.574175 0.030 Uiso 1 1 calc R

loop_
_atom_site_aniso_label
_atom_site_aniso_U_11
_atom_site_aniso_U_22
_atom_site_aniso_U_33
_atom_site_aniso_U_23
_atom_site_aniso_U_13
_atom_site_aniso_U_12
O1 0.0250(7) 0.0213(7) 0.0176(6) 0.0047(5) 0.0028(5) -0.0027(6)
N1 0.0176(7) 0.0192(7) 0.0141(7) 0.0014(5) 0.0037(6) 0.0014(7)
C1 0.0177(8) 0.0154(8) 0.0171(8) 0.0009(6) 0.0003(7) -0.0023(7)
C10 0.0199(8) 0.0185(9) 0.0111(7) -0.0014(6) -0.0004(7) -0.0011(7)
C8 0.0157(8) 0.0183(8) 0.0165(8) 0.0027(6) 0.0010(6) 0.0005(7)
C11 0.0179(8) 0.0174(8) 0.0152(8) 0.0011(6) 0.0014(7) 0.0005(7)
C9 0.0180(8) 0.0139(8) 0.0154(7) -0.0006(6) 0.0003(7) -0.0011(7)
C6 0.0225(9) 0.0207(8) 0.0173(8) 0.0023(6) 0.0022(7) 0.0010(8)
C5 0.0347(11) 0.0305(10) 0.0163(8) 0.0009(8) -0.0004(8) 0.0063(9)
C2 0.0239(9) 0.0180(9) 0.0227(9) -0.0005(7) 0.0007(8) 0.0023(8)
C3 0.0252(10) 0.0230(9) 0.0304(10) 0.0033(8) -0.0027(8) 0.0062(8)
C4 0.0317(11) 0.0322(11) 0.0220(9) 0.0060(8) -0.0062(8) 0.0040(9)
C7 0.0315(10) 0.0284(10) 0.0144(8) 0.0018(7) 0.0031(8) 0.0110(9)

loop_
_atom_type_symbol
_atom_type_description
_atom_type_scat_dispersion_real
_atom_type_scat_dispersion_imag
_atom_type_scat_source
C C 0.0181 0.0091 'International Tables Vol C Tables 4.2.6.8 and 6.1.1.4'
H H 0.0000 0.0000 'International Tables Vol C Tables 4.2.6.8 and 6.1.1.4'
N N 0.0311 0.0180 'International Tables Vol C Tables 4.2.6.8 and 6.1.1.4'
O O 0.0492 0.0322 'International Tables Vol C Tables 4.2.6.8 and 6.1.1.4'

loop_
_geom_angle_atom_site_label_1
_geom_angle_atom_site_label_2
_geom_angle_atom_site_label_3
_geom_angle
C10 N1 C9 114.85(14)
C6 C1 C9 110.96(15)
C2 C1 C9 128.47(16)
C2 C1 C6 120.57(16)
O1 C10 N1 126.01(17)
O1 C10 C11 125.09(16)
N1 C10 C11 108.89(15)
C11 C8 C9 105.05(13)
C11 C8 C7 114.79(15)
C7 C8 C9 105.77(14)
C10 C11 C8 105.08(14)
N1 C9 C1 113.51(14)
N1 C9 C8 102.96(14)
C1 C9 C8 104.78(13)
C1 C6 C5 120.35(17)
C1 C6 C7 111.27(15)
C5 C6 C7 128.38(17)
C4 C5 C6 119.23(18)
C1 C2 C3 118.83(17)
C4 C3 C2 120.62(18)
C5 C4 C3 120.40(18)
C6 C7 C8 104.92(15)

loop_
_geom_bond_atom_site_label_1
_geom_bond_atom_site_label_2
_geom_bond_distance
O1 C10 1.236(2)
N1 C10 1.337(2)
N1 C9 1.465(2)
C1 C9 1.508(2)
C1 C6 1.391(2)
C1 C2 1.387(3)
C10 C11 1.514(2)
C8 C11 1.528(2)
C8 C9 1.555(2)
C8 C7 1.550(2)
C6 C5 1.390(3)
C6 C7 1.504(3)
C5 C4 1.386(3)
C2 C3 1.394(3)
C3 C4 1.388(3)
